data_4075107
loop_
_publ_author_name
'Fischbach, Andreas'
'Perdih, Franc'
'Herdtweck, Eberhardt'
'Anwander, Reiner'

_publ_section_title
;
 Structure&#x2212;Reactivity Relationships in Rare-Earth Metal
 Carboxylate-Based Binary Ziegler-Type Catalysts
;
_journal_issue 7
_journal_name_full Organometallics
_journal_page_first 1626
_journal_paper_doi 10.1021/om060052i
_journal_volume 25
_journal_year 2006
_chemical_compound_source 'see text'
_chemical_formula_moiety 'C68 H90 La2 O16 S4'
_chemical_formula_sum 'C68 H90 La2 O16 S4'
_chemical_formula_weight 1569.50
_chemical_name_systematic
;
 ? 
;
_space_group_IT_number 15
_symmetry_cell_setting monoclinic
_symmetry_Int_Tables_number 15
_symmetry_space_group_name_Hall '-C 2yc'
_symmetry_space_group_name_H-M 'C 1 2/c 1'
_atom_sites_solution_hydrogens difmap
_atom_sites_solution_primary direct
_atom_sites_solution_secondary difmap
_cell_angle_alpha 90.00
_cell_angle_beta 120.9598(6)
_cell_angle_gamma 90.00
_cell_formula_units_Z 4
_cell_length_a 26.0737(3)
_cell_length_b 18.9165(2)
_cell_length_c 16.9219(2)
_cell_measurement_reflns_used 5476
_cell_measurement_temperature 123(1)
_cell_measurement_theta_max 25.34
_cell_measurement_theta_min 2.15
_cell_volume 7157.17(15)
_computing_cell_refinement 'DENZO (Nonius, 2000b)'
_computing_data_collection 'Kappa-CCD Control Software (Nonius, 2000a)'
_computing_data_reduction 'DENZO (Nonius, 2000b)'
_computing_molecular_graphics 'PLATON (Spek, 2001)'
_computing_publication_material 'PLATON (Spek, 2001)'
_computing_structure_refinement 'SHELXL97 (Sheldrick, 1998)'
_computing_structure_solution 'SIR92 (Altomare, 1994)'
_diffrn_ambient_temperature 123(1)
_diffrn_detector 'CCD plate'
_diffrn_detector_area_resol_mean 18
_diffrn_measured_fraction_theta_full 0.980
_diffrn_measured_fraction_theta_max 0.980
_diffrn_measurement_device 'four-circle diffractometer'
_diffrn_measurement_device_type 'Kappa CCD (Nonius)'
_diffrn_measurement_method ' phi- and omega-rotation '
_diffrn_radiation_monochromator graphite
_diffrn_radiation_source 'NONIUS FR 591 rotating anode'
_diffrn_radiation_type 'Mo K\a'
_diffrn_radiation_wavelength 0.71073
_diffrn_reflns_av_R_equivalents 0.024
_diffrn_reflns_av_sigmaI/netI 0.0284
_diffrn_reflns_limit_h_max 31
_diffrn_reflns_limit_h_min -31
_diffrn_reflns_limit_k_max 22
_diffrn_reflns_limit_k_min -22
_diffrn_reflns_limit_l_max 20
_diffrn_reflns_limit_l_min -20
_diffrn_reflns_number 18159
_diffrn_reflns_theta_full 25.34
_diffrn_reflns_theta_max 25.34
_diffrn_reflns_theta_min 2.15
_diffrn_standards_decay_% 0
_diffrn_standards_interval_count none
_diffrn_standards_interval_time none
_diffrn_standards_number none
_exptl_absorpt_coefficient_mu 1.357
_exptl_absorpt_correction_T_max 0.812
_exptl_absorpt_correction_T_min 0.533
_exptl_absorpt_correction_type multi-scan
_exptl_absorpt_process_details '(applied during the scaling procedure; Nonius, 2001b)'
_exptl_crystal_colour colorless
_exptl_crystal_density_diffrn 1.457
_exptl_crystal_density_meas ?
_exptl_crystal_density_method none
_exptl_crystal_description fragment
_exptl_crystal_F_000 3216
_exptl_crystal_size_max 0.53
_exptl_crystal_size_mid 0.42
_exptl_crystal_size_min 0.16
_refine_diff_density_max 0.621
_refine_diff_density_min -0.441
_refine_diff_density_rms 0.060
_refine_ls_extinction_method none
_refine_ls_goodness_of_fit_ref 1.023
_refine_ls_hydrogen_treatment mixed
_refine_ls_matrix_type full
_refine_ls_number_parameters 581
_refine_ls_number_reflns 6433
_refine_ls_number_restraints 0
_refine_ls_restrained_S_all 1.023
_refine_ls_R_factor_all 0.0269
_refine_ls_R_factor_gt 0.0221
_refine_ls_shift/su_max 0.001
_refine_ls_shift/su_mean 0.000
_refine_ls_structure_factor_coef Fsqd
_refine_ls_weighting_details 'w=1/[\s^2^(Fo^2^)+(0.0144P)^2^+14.5714P] where P=(Fo^2^+2Fc^2^)/3'
_refine_ls_weighting_scheme sigma
_refine_ls_wR_factor_gt 0.0498
_refine_ls_wR_factor_ref 0.0520
_reflns_number_gt 5786
_reflns_number_total 6433
_reflns_threshold_expression >2sigma(i)
_cod_data_source_file om060052isi20060118_110237.cif
_cod_data_source_block PERB-4099-123
_cod_depositor_comments
;
The following automatic conversions were performed:

'_symmetry_cell_setting' value 'Monoclinic' changed to 'monoclinic'
according to /home/saulius/struct/CIF-dictionaries/cif_core.dic
dictionary named 'cif_core.dic' version 2.4.1 from
2010-06-29.

'_exptl_absorpt_correction_type' value 'multi scan'
changed to 'multi-scan' according to
/home/saulius/struct/CIF-dictionaries/cif_core.dic dictionary named
'cif_core.dic' version 2.4.1 from 2010-06-29.

Automatic conversion script
Id: cif_fix_values 1715 2011-07-08 13:25:40Z adriana 

The following automatic conversions were performed:

'_exptl_crystal_density_meas' value 'none' was changed to '?' - the
value is perceived as not measured.

Automatic conversion script
Id: cif_fix_values 3008 2015-01-20 13:52:24Z robertas 
;
_cod_original_cell_volume 7157.16(15)
_cod_original_sg_symbol_H-M 'C 2/c'
_cod_database_code 4075107

loop_
_symmetry_equiv_pos_as_xyz
x,y,z
-x,y,1/2-z
-x,-y,-z
x,-y,1/2+z
1/2+x,1/2+y,z
1/2-x,1/2+y,1/2-z
1/2-x,1/2-y,-z
1/2+x,1/2-y,1/2+z

loop_
_atom_site_aniso_label
_atom_site_aniso_U_11
_atom_site_aniso_U_22
_atom_site_aniso_U_33
_atom_site_aniso_U_23
_atom_site_aniso_U_13
_atom_site_aniso_U_12
La 0.0134(1) 0.0150(1) 0.0141(1) -0.0009(1) 0.0042(1) -0.0006(1)
S1 0.0223(3) 0.0305(3) 0.0186(3) 0.0022(2) 0.0097(3) 0.0050(2)
S2A 0.0311(6) 0.0182(5) 0.0379(10) -0.0038(5) 0.0105(5) 0.0014(4)
O1 0.0284(9) 0.0197(8) 0.0193(8) -0.0027(7) 0.0089(7) 0.0035(7)
O2 0.0319(9) 0.0210(9) 0.0173(8) -0.0012(7) 0.0062(7) 0.0004(7)
O3 0.0194(8) 0.0342(9) 0.0161(8) -0.0010(7) 0.0063(7) 0.0020(7)
O4 0.0180(8) 0.0184(8) 0.0168(8) 0.0007(6) 0.0082(7) -0.0025(6)
O5 0.0150(8) 0.0188(8) 0.0302(9) -0.0017(7) 0.0077(7) 0.0001(6)
O6 0.0182(8) 0.0195(8) 0.0260(8) -0.0016(7) 0.0108(7) -0.0020(6)
O7 0.0177(8) 0.0308(9) 0.0390(10) -0.0032(8) 0.0128(8) -0.0043(7)
O8 0.0299(10) 0.0168(8) 0.0372(10) -0.0020(8) 0.0005(8) -0.0003(7)
C1 0.0151(11) 0.0222(12) 0.0180(11) 0.0006(9) 0.0069(10) 0.0021(9)
C2 0.0237(12) 0.0180(11) 0.0172(11) 0.0010(9) 0.0087(10) 0.0067(9)
C3 0.0299(13) 0.0238(12) 0.0271(13) 0.0018(10) 0.0156(11) 0.0040(10)
C4 0.0443(16) 0.0268(13) 0.0293(14) 0.0064(11) 0.0255(13) 0.0083(12)
C5 0.0399(15) 0.0244(12) 0.0193(12) 0.0029(10) 0.0139(12) 0.0144(11)
C6 0.0250(13) 0.0247(12) 0.0200(12) -0.0036(10) 0.0067(11) 0.0100(10)
C7 0.0212(12) 0.0199(11) 0.0184(11) -0.0022(9) 0.0081(10) 0.0077(9)
C8 0.0219(13) 0.0336(14) 0.0214(13) -0.0080(12) 0.0089(11) -0.0007(11)
C9 0.0387(17) 0.054(2) 0.0415(18) -0.0043(16) 0.0263(16) -0.0109(15)
C10 0.058(2) 0.0385(17) 0.0224(14) 0.0053(13) 0.0191(15) 0.0163(16)
C11 0.0194(12) 0.0129(10) 0.0195(11) -0.0016(9) 0.0092(10) -0.0003(9)
C12 0.0163(11) 0.0198(11) 0.0129(10) -0.0050(9) 0.0057(9) -0.0007(9)
C13 0.0198(11) 0.0197(11) 0.0163(11) -0.0054(9) 0.0076(10) -0.0012(9)
C14 0.0211(12) 0.0224(12) 0.0192(12) -0.0034(10) 0.0075(10) 0.0046(10)
C15 0.0184(12) 0.0366(13) 0.0153(11) -0.0075(10) 0.0078(10) -0.0019(10)
C16 0.0243(12) 0.0294(13) 0.0158(11) -0.0067(10) 0.0114(10) -0.0078(10)
C17 0.0236(12) 0.0213(11) 0.0144(11) -0.0044(9) 0.0098(10) -0.0028(9)
C18 0.0346(15) 0.0235(13) 0.0373(16) 0.0042(12) 0.0211(14) 0.0002(11)
C19 0.0269(14) 0.0189(13) 0.0407(16) 0.0010(12) 0.0160(13) 0.0001(11)
C20 0.0219(14) 0.060(2) 0.0343(17) 0.0030(15) 0.0154(14) 0.0038(14)
C21 0.0158(11) 0.0193(11) 0.0136(10) -0.0010(9) 0.0038(9) -0.0005(9)
C22 0.0102(11) 0.0193(11) 0.0223(12) 0.0017(9) 0.0025(10) 0.0010(8)
C23 0.0109(11) 0.0204(11) 0.0250(12) -0.0004(9) 0.0035(10) 0.0019(9)
C24 0.0190(12) 0.0231(12) 0.0299(13) -0.0041(11) 0.0065(11) 0.0018(10)
C25 0.0258(13) 0.0161(12) 0.0399(15) 0.0035(11) 0.0094(12) -0.0010(10)
C26 0.0274(13) 0.0280(13) 0.0292(13) 0.0090(11) 0.0113(12) -0.0019(11)
C27 0.0165(12) 0.0270(13) 0.0252(12) 0.0033(10) 0.0064(10) -0.0009(10)
C28 0.0358(16) 0.0313(15) 0.0284(14) 0.0007(12) 0.0173(13) -0.0029(13)
C29 0.0229(13) 0.0246(13) 0.0282(13) -0.0024(11) 0.0125(11) 0.0007(11)
C30 0.057(2) 0.0206(15) 0.061(2) 0.0042(15) 0.025(2) -0.0015(14)
C31 0.0466(19) 0.0449(17) 0.0255(14) 0.0104(13) 0.0210(14) 0.0247(15)
C32 0.0230(15) 0.0482(18) 0.0374(17) -0.0041(14) 0.0098(14) -0.0099(13)
C33 0.0335(15) 0.0363(15) 0.0434(16) -0.0152(13) 0.0137(14) -0.0122(12)
C34 0.045(3) 0.019(2) 0.082(4) 0.000(2) -0.010(3) 0.008(2)
S2B 0.0360(12) 0.0197(11) 0.0226(15) -0.0035(10) 0.0118(10) 0.0017(8)
C36 0.035(5) 0.049(5) 0.047(5) -0.020(4) 0.033(4) 0.000(4)
C35 0.0335(15) 0.0363(15) 0.0434(16) -0.0152(13) 0.0137(14) -0.0122(12)

loop_
_atom_site_label
_atom_site_type_symbol
_atom_site_thermal_displace_type
_atom_site_fract_x
_atom_site_fract_y
_atom_site_fract_z
_atom_site_occupancy
_atom_site_U_iso_or_equiv
La La Uani 0.071261(5) 0.331900(6) 0.391703(8) 1.000 0.0155(1)
S1 S Uani 0.23707(3) 0.35931(3) 0.48719(4) 1.000 0.0242(2)
S2A S Uani 0.05799(5) 0.51610(5) 0.44455(11) 0.667(4) 0.0324(4)
O1 O Uani 0.12569(7) 0.27363(8) 0.55437(10) 1.000 0.0240(5)
O2 O Uani 0.11459(7) 0.38948(8) 0.55394(10) 1.000 0.0264(5)
O3 O Uani -0.01574(7) 0.34372(8) 0.42091(10) 1.000 0.0246(5)
O4 O Uani 0.04800(6) 0.34368(7) 0.22808(10) 1.000 0.0181(5)
O5 O Uani 0.02607(6) 0.21071(8) 0.36204(11) 1.000 0.0232(5)
O6 O Uani 0.11676(7) 0.21109(8) 0.38133(10) 1.000 0.0215(5)
O7 O Uani 0.17079(7) 0.37549(9) 0.43259(12) 1.000 0.0300(5)
O8 O Uani 0.04824(8) 0.46114(8) 0.36605(12) 1.000 0.0358(5)
C1 C Uani 0.13235(10) 0.33108(11) 0.59589(15) 1.000 0.0192(7)
C2 C Uani 0.16227(10) 0.33203(11) 0.69976(15) 1.000 0.0205(7)
C3 C Uani 0.13313(11) 0.30343(13) 0.74229(16) 1.000 0.0265(7)
C4 C Uani 0.16082(12) 0.30902(13) 0.83821(17) 1.000 0.0304(8)
C5 C Uani 0.21606(12) 0.34104(12) 0.89176(16) 1.000 0.0285(8)
C6 C Uani 0.24445(11) 0.36812(13) 0.84786(16) 1.000 0.0255(7)
C7 C Uani 0.21864(10) 0.36370(11) 0.75240(15) 1.000 0.0208(7)
C8 C Uani 0.25227(12) 0.39019(14) 0.70821(18) 1.000 0.0267(8)
C9 C Uani 0.07382(14) 0.26656(19) 0.6873(2) 1.000 0.0421(11)
C10 C Uani 0.24624(17) 0.34586(18) 0.99525(19) 1.000 0.0404(10)
C11 C Uani -0.05740(10) 0.34862(11) 0.33897(15) 1.000 0.0176(6)
C12 C Uani -0.12010(9) 0.36043(11) 0.31938(14) 1.000 0.0172(6)
C13 C Uani -0.14890(10) 0.42502(11) 0.28407(14) 1.000 0.0194(6)
C14 C Uani -0.20633(10) 0.43389(13) 0.26959(15) 1.000 0.0222(7)
C15 C Uani -0.23553(10) 0.38075(13) 0.28772(15) 1.000 0.0238(7)
C16 C Uani -0.20556(10) 0.31747(13) 0.32353(15) 1.000 0.0227(7)
C17 C Uani -0.14770(10) 0.30641(12) 0.34105(14) 1.000 0.0198(7)
C18 C Uani -0.11560(13) 0.23763(14) 0.3820(2) 1.000 0.0306(8)
C19 C Uani -0.11956(13) 0.48524(13) 0.2633(2) 1.000 0.0295(8)
C20 C Uani -0.29919(13) 0.3906(2) 0.2653(2) 1.000 0.0383(10)
C21 C Uani 0.07171(9) 0.17836(11) 0.37265(14) 1.000 0.0180(6)
C22 C Uani 0.07226(9) 0.09880(12) 0.37767(15) 1.000 0.0200(7)
C23 C Uani 0.08075(9) 0.05827(11) 0.31566(16) 1.000 0.0214(7)
C24 C Uani 0.08007(10) -0.01523(12) 0.32163(17) 1.000 0.0268(7)
C25 C Uani 0.07227(11) -0.04948(12) 0.38754(17) 1.000 0.0308(8)
C26 C Uani 0.06499(11) -0.00789(13) 0.44897(17) 1.000 0.0297(8)
C27 C Uani 0.06389(10) 0.06572(12) 0.44465(16) 1.000 0.0249(7)
C28 C Uani 0.05429(13) 0.10789(15) 0.51153(19) 1.000 0.0315(9)
C29 C Uani 0.08970(12) 0.09262(14) 0.24326(18) 1.000 0.0255(8)
C30 C Uani 0.07086(19) -0.12909(16) 0.3917(3) 1.000 0.0487(11)
C31 C Uani 0.25001(15) 0.30681(17) 0.4119(2) 1.000 0.0379(10)
C32 C Uani 0.27169(13) 0.43954(17) 0.4848(2) 1.000 0.0389(10)
C33 C Uani 0.13234(12) 0.54379(15) 0.4868(2) 0.667(4) 0.0406(9)
C34 C Uani 0.0246(2) 0.5952(2) 0.3814(4) 0.667(4) 0.0686(18)
S2B S Uani 0.05244(9) 0.53476(11) 0.39022(19) 0.333(4) 0.0276(7)
C36 C Uani 0.0248(4) 0.5284(4) 0.4673(6) 0.333(4) 0.038(3)
C35 C Uani 0.13234(12) 0.54379(15) 0.4868(2) 0.333(4) 0.0406(9)
H81 H Uiso 0.2288(12) 0.4200(14) 0.6571(19) 1.000 0.036(7)
H82 H Uiso 0.2644(13) 0.3508(15) 0.6848(19) 1.000 0.044(8)
H61 H Uiso 0.2842(12) 0.3900(13) 0.8867(17) 1.000 0.029(7)
H91 H Uiso 0.0503(14) 0.2831(16) 0.630(2) 1.000 0.048(9)
H92 H Uiso 0.0516(14) 0.2687(16) 0.716(2) 1.000 0.053(9)
H83 H Uiso 0.2869(13) 0.4157(14) 0.7515(19) 1.000 0.038(7)
H101 H Uiso 0.2581(16) 0.393(2) 1.018(2) 1.000 0.079(12)
H102 H Uiso 0.2786(16) 0.3168(18) 1.024(2) 1.000 0.060(10)
H103 H Uiso 0.2215(17) 0.3315(18) 1.016(2) 1.000 0.070(12)
H141 H Uiso -0.2234(11) 0.4736(13) 0.2471(16) 1.000 0.021(6)
H161 H Uiso -0.2256(11) 0.2799(13) 0.3357(16) 1.000 0.027(6)
H181 H Uiso -0.0941(13) 0.2217(16) 0.354(2) 1.000 0.051(9)
H93 H Uiso 0.0774(18) 0.215(2) 0.676(3) 1.000 0.097(14)
H41 H Uiso 0.1400(12) 0.2896(15) 0.8665(19) 1.000 0.043(8)
H191 H Uiso -0.0847(15) 0.4732(16) 0.268(2) 1.000 0.056(9)
H192 H Uiso -0.1152(15) 0.5237(19) 0.301(2) 1.000 0.070(11)
H193 H Uiso -0.1447(18) 0.505(2) 0.207(3) 1.000 0.093(14)
H201 H Uiso -0.3124(16) 0.3583(19) 0.293(2) 1.000 0.069(11)
H202 H Uiso -0.3234(19) 0.391(2) 0.210(3) 1.000 0.092(15)
H203 H Uiso -0.3029(17) 0.431(2) 0.287(3) 1.000 0.085(14)
H241 H Uiso 0.0843(11) -0.0424(13) 0.2778(17) 1.000 0.027(6)
H261 H Uiso 0.0589(11) -0.0282(14) 0.4943(18) 1.000 0.032(7)
H281 H Uiso 0.0809(12) 0.1474(14) 0.5376(18) 1.000 0.032(7)
H282 H Uiso 0.0601(12) 0.0774(14) 0.5633(19) 1.000 0.038(7)
H283 H Uiso 0.0136(14) 0.1287(16) 0.481(2) 1.000 0.050(9)
H291 H Uiso 0.0597(11) 0.1283(14) 0.2086(17) 1.000 0.029(7)
H292 H Uiso 0.0884(12) 0.0569(15) 0.2011(19) 1.000 0.039(7)
H293 H Uiso 0.1267(13) 0.1172(14) 0.2702(18) 1.000 0.035(7)
H301 H Uiso 0.081(2) -0.148(2) 0.355(3) 1.000 0.098(16)
H302 H Uiso 0.036(2) -0.145(3) 0.372(4) 1.000 0.13(2)
H303 H Uiso 0.097(2) -0.148(3) 0.450(4) 1.000 0.126(19)
H311 H Uiso 0.2256(14) 0.2634(18) 0.399(2) 1.000 0.058(10)
H312 H Uiso 0.2912(15) 0.3000(16) 0.442(2) 1.000 0.050(9)
H313 H Uiso 0.2370(14) 0.3319(15) 0.356(2) 1.000 0.048(9)
H321 H Uiso 0.2671(14) 0.4715(17) 0.525(2) 1.000 0.055(9)
H322 H Uiso 0.2496(13) 0.4570(16) 0.420(2) 1.000 0.051(9)
H323 H Uiso 0.3140(16) 0.4297(18) 0.507(2) 1.000 0.070(11)
H331 H Uiso 0.159800 0.505000 0.521000 0.667(4) 0.0490
H332 H Uiso 0.141400 0.584400 0.527800 0.667(4) 0.0490
H333 H Uiso 0.137100 0.557300 0.435100 0.667(4) 0.0490
H341 H Uiso -0.019000 0.590600 0.348300 0.667(4) 0.0820
H342 H Uiso 0.037600 0.603200 0.337200 0.667(4) 0.0820
H343 H Uiso 0.036900 0.635200 0.424100 0.667(4) 0.0820
H182 H Uiso -0.1409(13) 0.2019(16) 0.3817(19) 1.000 0.046(8)
H183 H Uiso -0.0871(15) 0.2449(18) 0.444(3) 1.000 0.066(11)
H35A H Uiso 0.157400 0.556900 0.461600 0.333(4) 0.0490
H35B H Uiso 0.146200 0.498700 0.519600 0.333(4) 0.0490
H35C H Uiso 0.135000 0.580500 0.529700 0.333(4) 0.0490
H36A H Uiso -0.018200 0.518500 0.432000 0.333(4) 0.0460
H36B H Uiso 0.031900 0.573100 0.500600 0.333(4) 0.0460
H36C H Uiso 0.045600 0.490000 0.511400 0.333(4) 0.0460

loop_
_atom_type_symbol
_atom_type_description
_atom_type_scat_dispersion_real
_atom_type_scat_dispersion_imag
_atom_type_scat_source
S S 0.1246 0.1234 'International Tables Vol C Tables 4.2.6.8 and 6.1.1.4'
O O 0.0106 0.0060 'International Tables Vol C Tables 4.2.6.8 and 6.1.1.4'
La La -0.2871 2.4523 'International Tables Vol C Tables 4.2.6.8 and 6.1.1.4'
H H 0.0000 0.0000 'International Tables Vol C Tables 4.2.6.8 and 6.1.1.4'
C C 0.0033 0.0016 'International Tables Vol C Tables 4.2.6.8 and 6.1.1.4'

loop_
_geom_angle_atom_site_label_1
_geom_angle_atom_site_label_2
_geom_angle_atom_site_label_3
_geom_angle
_geom_angle_site_symmetry_1
_geom_angle_site_symmetry_3
_geom_angle_publ_flag
O1 La O2 50.15(5) . . yes
O1 La O3 83.60(6) . . yes
O1 La O4 152.92(5) . . yes
O1 La O5 76.65(5) . . yes
O1 La O6 71.50(5) . . yes
O1 La O7 85.54(6) . . yes
O1 La O8 123.27(5) . . yes
O1 La C21 70.44(5) . . yes
O1 La O4 128.09(6) . 2_555 yes
O2 La O3 73.04(6) . . yes
O2 La O4 147.99(5) . . yes
O2 La O5 119.79(5) . . yes
O2 La O6 117.93(5) . . yes
O2 La O7 74.98(6) . . yes
O2 La O8 73.14(5) . . yes
O2 La C21 120.44(5) . . yes
O2 La O4 117.50(5) . 2_555 yes
O3 La O4 117.80(5) . . yes
O3 La O5 75.37(5) . . yes
O3 La O6 124.31(5) . . yes
O3 La O7 145.65(5) . . yes
O3 La O8 77.96(6) . . yes
O3 La C21 99.31(6) . . yes
O3 La O4 49.41(5) . 2_555 yes
O4 La O5 92.19(5) . . yes
O4 La O6 82.24(5) . . yes
O4 La O7 84.39(6) . . yes
O4 La O8 79.77(5) . . yes
O4 La C21 88.80(5) . . yes
O4 La O4 68.66(5) . 2_555 yes
O5 La O6 51.09(6) . . yes
O5 La O7 133.01(6) . . yes
O5 La O8 144.36(6) . . yes
O5 La C21 25.52(7) . . yes
O4 La O5 71.65(5) 2_555 . yes
O6 La O7 82.11(6) . . yes
O6 La O8 156.44(6) . . yes
O6 La C21 25.70(7) . . yes
O4 La O6 113.97(5) 2_555 . yes
O7 La O8 81.11(7) . . yes
O7 La C21 107.50(7) . . yes
O4 La O7 145.27(5) 2_555 . yes
O8 La C21 165.06(6) . . yes
O4 La O8 73.10(6) 2_555 . yes
O4 La C21 93.86(5) 2_555 . yes
O7 S1 C31 104.67(14) . . yes
O7 S1 C32 104.31(13) . . yes
C31 S1 C32 100.06(17) . . yes
O8 S2A C33 101.61(15) . . yes
O8 S2A C34 103.1(2) . . yes
S2B S2A O8 62.98(17) . . yes
O8 S2A C35 101.61(15) . . yes
O8 S2A C36 126.2(5) . . yes
C33 S2A C34 95.1(2) . . yes
C35 S2B C36 93.1(4) . . yes
O8 S2B C34 148.0(3) . . yes
S2A S2B O8 82.14(18) . . yes
O8 S2B C33 102.89(19) . . yes
O8 S2B C35 102.89(19) . . yes
O8 S2B C36 98.1(3) . . yes
O8 S2A H36C 115.63 . . no
O8 S2B H342 134.65 . . no
La O1 C1 93.92(13) . . yes
La O2 C1 93.51(13) . . yes
La O3 C11 98.20(16) . . yes
La O4 C11 158.63(16) . 2_555 yes
La O4 C11 90.70(14) 2_555 2_555 yes
La O4 La 110.45(6) . 2_555 yes
La O5 C21 95.91(14) . . yes
La O6 C21 90.53(14) . . yes
La O7 S1 144.32(10) . . yes
La O8 S2A 124.70(10) . . yes
La O8 S2B 156.88(15) . . yes
O1 C1 O2 122.4(2) . . yes
O2 C1 C2 117.57(18) . . yes
O1 C1 C2 120.02(19) . . yes
C1 C2 C3 120.1(2) . . no
C3 C2 C7 120.6(2) . . no
C1 C2 C7 119.3(2) . . no
C2 C3 C4 118.4(3) . . no
C2 C3 C9 121.3(2) . . no
C4 C3 C9 120.3(3) . . no
C3 C4 C5 122.3(3) . . no
C4 C5 C10 122.1(3) . . no
C6 C5 C10 119.7(3) . . no
C4 C5 C6 118.2(2) . . no
C5 C6 C7 121.6(3) . . no
C2 C7 C8 121.1(2) . . no
C2 C7 C6 119.0(2) . . no
C6 C7 C8 119.9(2) . . no
O3 C11 C12 118.7(2) . . yes
O3 C11 O4 121.6(3) . 2_555 yes
O4 C11 C12 119.7(2) 2_555 . yes
C11 C12 C17 118.6(2) . . no
C13 C12 C17 120.9(2) . . no
C11 C12 C13 120.5(2) . . no
C14 C13 C19 119.6(2) . . no
C12 C13 C14 118.1(2) . . no
C12 C13 C19 122.3(3) . . no
C13 C14 C15 122.3(2) . . no
C14 C15 C20 120.8(2) . . no
C16 C15 C20 121.0(3) . . no
C14 C15 C16 118.2(3) . . no
C15 C16 C17 121.8(2) . . no
C12 C17 C18 120.7(3) . . no
C16 C17 C18 120.7(2) . . no
C12 C17 C16 118.6(2) . . no
La C21 O6 63.77(11) . . yes
La C21 C22 170.59(15) . . yes
La C21 O5 58.57(11) . . yes
O5 C21 C22 118.1(2) . . yes
O6 C21 C22 120.0(2) . . yes
O5 C21 O6 121.85(19) . . yes
C21 C22 C27 119.3(2) . . no
C23 C22 C27 120.5(2) . . no
C21 C22 C23 120.2(2) . . no
C24 C23 C29 120.1(2) . . no
C22 C23 C29 121.4(2) . . no
C22 C23 C24 118.5(2) . . no
C23 C24 C25 122.3(2) . . no
C24 C25 C26 117.9(2) . . no
C24 C25 C30 121.3(3) . . no
C26 C25 C30 120.9(3) . . no
C25 C26 C27 122.2(2) . . no
C22 C27 C26 118.6(2) . . no
C26 C27 C28 119.8(2) . . no
C22 C27 C28 121.6(2) . . no
C3 C4 H41 117.5(17) . . no
C5 C4 H41 120.3(17) . . no
C7 C6 H61 120.7(17) . . no
C5 C6 H61 117.6(16) . . no
C7 C8 H81 113(2) . . no
C7 C8 H83 111(2) . . no
H81 C8 H82 106(2) . . no
H81 C8 H83 108(2) . . no
H82 C8 H83 109(3) . . no
C7 C8 H82 110(2) . . no
C3 C9 H91 115(2) . . no
C3 C9 H92 112(2) . . no
H91 C9 H92 107(3) . . no
H91 C9 H93 102(3) . . no
H92 C9 H93 107(3) . . no
C3 C9 H93 114(3) . . no
C5 C10 H101 113.0(18) . . no
C5 C10 H103 112(2) . . no
H101 C10 H102 109(3) . . no
C5 C10 H102 112(2) . . no
H102 C10 H103 105(3) . . no
H101 C10 H103 105(3) . . no
C13 C14 H141 117(2) . . no
C15 C14 H141 121(2) . . no
C17 C16 H161 119.3(17) . . no
C15 C16 H161 118.9(17) . . no
C17 C18 H181 112.0(18) . . no
C17 C18 H183 109(2) . . no
H181 C18 H182 111(3) . . no
H181 C18 H183 106(3) . . no
H182 C18 H183 105(3) . . no
C17 C18 H182 113(2) . . no
C13 C19 H191 113(2) . . no
C13 C19 H192 109(2) . . no
H191 C19 H192 112(3) . . no
H191 C19 H193 110(4) . . no
C13 C19 H193 112(3) . . no
H192 C19 H193 99(3) . . no
C15 C20 H202 113(4) . . no
C15 C20 H203 110(3) . . no
C15 C20 H201 116(3) . . no
H201 C20 H203 102(4) . . no
H202 C20 H203 107(4) . . no
H201 C20 H202 108(4) . . no
C25 C24 H241 119.7(16) . . no
C23 C24 H241 118.0(16) . . no
C27 C26 H261 116.3(17) . . no
C25 C26 H261 121.5(17) . . no
C27 C28 H281 113(2) . . no
C27 C28 H283 111.4(18) . . no
H281 C28 H282 108(2) . . no
C27 C28 H282 110.2(17) . . no
H282 C28 H283 109(3) . . no
H281 C28 H283 105(3) . . no
C23 C29 H291 112.2(18) . . no
C23 C29 H292 109.6(18) . . no
H291 C29 H292 109(2) . . no
H291 C29 H293 105(2) . . no
C23 C29 H293 111.4(17) . . no
H292 C29 H293 110(3) . . no
C25 C30 H302 113(4) . . no
C25 C30 H303 114(4) . . no
H301 C30 H302 103(5) . . no
H301 C30 H303 106(5) . . no
H302 C30 H303 109(5) . . no
C25 C30 H301 111(3) . . no
S1 C31 H311 106(2) . . no
S1 C31 H312 106.0(19) . . no
H311 C31 H312 116(3) . . no
H311 C31 H313 110(3) . . no
H312 C31 H313 110(3) . . no
S1 C31 H313 109(2) . . no
S1 C32 H322 107.2(19) . . no
S1 C32 H323 108(2) . . no
S1 C32 H321 106(2) . . no
H321 C32 H323 112(3) . . no
H322 C32 H323 113(3) . . no
H321 C32 H322 111(3) . . no
S2A C33 H331 109.48 . . no
S2A C33 H332 109.52 . . no
H331 C33 H332 109.42 . . no
H331 C33 H333 109.48 . . no
S2A C33 H333 109.46 . . no
H332 C33 H333 109.47 . . no
S2A C34 H342 109.47 . . no
S2A C34 H343 109.42 . . no
S2A C34 H341 109.48 . . no
H341 C34 H343 109.51 . . no
H342 C34 H343 109.49 . . no
H341 C34 H342 109.46 . . no
S2B C35 H35A 109.51 . . no
S2B C35 H35B 109.52 . . no
S2B C35 H35C 109.41 . . no
H35A C35 H35B 109.47 . . no
H35A C35 H35C 109.53 . . no
H35B C35 H35C 109.39 . . no
S2B C36 H36A 109.40 . . no
S2B C36 H36B 109.48 . . no
S2B C36 H36C 109.39 . . no
H36A C36 H36B 109.52 . . no
H36A C36 H36C 109.49 . . no
H36B C36 H36C 109.55 . . no

loop_
_geom_bond_atom_site_label_1
_geom_bond_atom_site_label_2
_geom_bond_distance
_geom_bond_site_symmetry_2
_geom_bond_publ_flag
La O1 2.6051(15) . yes
La O2 2.6093(15) . yes
La O3 2.568(2) . yes
La O4 2.5211(15) . yes
La O5 2.5075(16) . yes
La O6 2.6220(17) . yes
La O7 2.459(2) . yes
La O8 2.5015(15) . yes
La C21 2.923(2) . yes
La O4 2.7097(17) 2_555 yes
S1 O7 1.514(2) . yes
S1 C31 1.779(4) . yes
S1 C32 1.777(3) . yes
S2A O8 1.601(2) . yes
S2A C33 1.766(4) . yes
S2A C34 1.784(5) . yes
S2A S2B 0.924(3) . yes
S2A C35 1.766(4) . yes
S2A C36 1.138(11) . yes
S2B C34 1.321(5) . yes
S2B C35 1.881(4) . yes
S2B C36 1.789(11) . yes
S2B C33 1.881(4) . yes
S2B O8 1.440(3) . yes
S2A H36C 1.4156 . no
S2B H342 1.5078 . no
O1 C1 1.257(3) . yes
O2 C1 1.265(3) . yes
O3 C11 1.250(3) . yes
O4 C11 1.282(3) 2_555 yes
O5 C21 1.266(3) . yes
O6 C21 1.268(3) . yes
C1 C2 1.512(3) . no
C2 C3 1.397(4) . no
C2 C7 1.402(4) . no
C3 C9 1.504(5) . no
C3 C4 1.400(3) . no
C4 C5 1.386(4) . no
C5 C10 1.509(4) . no
C5 C6 1.389(4) . no
C6 C7 1.397(3) . no
C7 C8 1.501(4) . no
C11 C12 1.508(4) . no
C12 C13 1.397(3) . no
C12 C17 1.403(3) . no
C13 C14 1.397(4) . no
C13 C19 1.511(4) . no
C14 C15 1.387(4) . no
C15 C20 1.512(5) . no
C15 C16 1.387(4) . no
C16 C17 1.396(4) . no
C17 C18 1.509(4) . no
C21 C22 1.507(3) . no
C22 C27 1.407(3) . no
C22 C23 1.406(3) . no
C23 C24 1.395(3) . no
C23 C29 1.507(4) . no
C24 C25 1.392(4) . no
C25 C26 1.392(4) . no
C25 C30 1.509(4) . no
C26 C27 1.394(3) . no
C27 C28 1.507(4) . no
C4 H41 0.96(3) . no
C6 H61 0.99(3) . no
C8 H82 0.97(3) . no
C8 H83 0.95(3) . no
C8 H81 0.95(3) . no
C9 H91 0.90(3) . no
C9 H92 0.93(4) . no
C9 H93 1.01(4) . no
C10 H101 0.96(4) . no
C10 H102 0.91(4) . no
C10 H103 0.92(5) . no
C14 H141 0.86(3) . no
C16 H161 0.97(3) . no
C18 H181 0.95(4) . no
C18 H183 0.93(4) . no
C18 H182 0.94(3) . no
C19 H191 0.90(4) . no
C19 H193 0.91(4) . no
C19 H192 0.94(3) . no
C20 H202 0.82(4) . no
C20 H203 0.87(4) . no
C20 H201 0.94(4) . no
C24 H241 0.95(3) . no
C26 H261 0.94(3) . no
C28 H281 0.96(3) . no
C28 H282 0.99(3) . no
C28 H283 0.99(4) . no
C29 H292 0.97(3) . no
C29 H293 0.95(3) . no
C29 H291 0.97(3) . no
C30 H302 0.85(6) . no
C30 H303 0.93(6) . no
C30 H301 0.87(5) . no
C31 H312 0.93(4) . no
C31 H313 0.95(3) . no
C31 H311 0.99(4) . no
C32 H321 0.96(3) . no
C32 H322 1.00(3) . no
C32 H323 0.98(4) . no
C33 H331 0.9796 . no
C33 H332 0.9791 . no
C33 H35A 0.9782 . no
C33 H35B 0.9797 . no
C33 H35C 0.9809 . no
C33 H333 0.9787 . no
C34 H342 0.9788 . no
C34 H343 0.9793 . no
C34 H341 0.9790 . no
C35 H331 0.9796 . no
C35 H332 0.9791 . no
C35 H333 0.9787 . no
C35 H35A 0.9782 . no
C35 H35B 0.9797 . no
C35 H35C 0.9809 . no
C36 H36A 0.9797 . no
C36 H36B 0.9795 . no
C36 H36C 0.9810 . no
